data_2223501
loop_
_publ_author_name
'Wang, Hao'
'Song, Wen-Dong'
'Li, Shi-Jie'
'Qin, Pei-Wen'
'Hu, Shi-Wei'

_publ_section_title
;Tetraaquabis(6-carboxy-1<i>H</i>-benzimidazole-5-carboxylato-\k<i>N</i>^3^)nickel(II)
 dimethylformamide disolvate dihydrate
;
_journal_coeditor_code NG2646
_journal_issue 10
_journal_name_full 'Acta Crystallographica Section E'
_journal_page_first m1258
_journal_paper_doi 10.1107/S1600536809038069
_journal_volume 65
_journal_year 2009
_chemical_formula_iupac '[Ni (C9 H5 N2 O4)2 (H2 O)4], 2C3 H7 N O, 2H2 O'
_chemical_formula_moiety 'C18 H18 N4 Ni O12, 2(C3 H7 N O), 2(H2 O)'
_chemical_formula_sum 'C24 H36 N6 Ni O16'
_chemical_formula_weight 723.30
_chemical_name_systematic
;
Tetraaquabis(6-carboxy-1<i>H</i>-benzimidazole-5-carboxylato-
\k<i>N</i>^3^)nickel(II) dimethylformamide disolvate dihydrate
;
_space_group_IT_number 2
_symmetry_cell_setting triclinic
_symmetry_space_group_name_Hall '-P 1'
_symmetry_space_group_name_H-M 'P -1'
_atom_sites_solution_hydrogens geom
_atom_sites_solution_primary direct
_atom_sites_solution_secondary difmap
_audit_creation_method SHELXL-97
_cell_angle_alpha 100.80(3)
_cell_angle_beta 103.03(3)
_cell_angle_gamma 114.04(3)
_cell_formula_units_Z 1
_cell_length_a 8.5327(17)
_cell_length_b 9.1387(18)
_cell_length_c 11.624(2)
_cell_measurement_reflns_used 3600
_cell_measurement_temperature 293(2)
_cell_measurement_theta_max 28
_cell_measurement_theta_min 1.36
_cell_volume 765.7(4)
_computing_cell_refinement 'RAPID-AUTO (Rigaku, 1998)'
_computing_data_collection 'RAPID-AUTO (Rigaku, 1998)'
_computing_data_reduction 'CrystalStructure (Rigaku/MSC, 2002)'
_computing_molecular_graphics 'ORTEPII (Johnson, 1976)'
_computing_publication_material 'SHELXL9 (Sheldrick, 2008)'
_computing_structure_refinement 'SHELXL97 (Sheldrick, 2008)'
_computing_structure_solution 'SHELXS97 (Sheldrick, 2008)'
_diffrn_ambient_temperature 293(2)
_diffrn_measured_fraction_theta_full 0.998
_diffrn_measured_fraction_theta_max 0.998
_diffrn_measurement_device_type 'Rigaku/MSC Mercury CCD'
_diffrn_measurement_method \w
_diffrn_radiation_monochromator graphite
_diffrn_radiation_source 'fine-focus sealed tube'
_diffrn_radiation_type MoK\a
_diffrn_radiation_wavelength 0.71073
_diffrn_reflns_av_R_equivalents 0.0198
_diffrn_reflns_av_sigmaI/netI 0.0233
_diffrn_reflns_limit_h_max 10
_diffrn_reflns_limit_h_min -10
_diffrn_reflns_limit_k_max 9
_diffrn_reflns_limit_k_min -10
_diffrn_reflns_limit_l_max 13
_diffrn_reflns_limit_l_min -13
_diffrn_reflns_number 6116
_diffrn_reflns_theta_full 25.20
_diffrn_reflns_theta_max 25.20
_diffrn_reflns_theta_min 3.27
_diffrn_standards_number 0
_exptl_absorpt_coefficient_mu 0.719
_exptl_absorpt_correction_T_max 0.8875
_exptl_absorpt_correction_T_min 0.8295
_exptl_absorpt_correction_type multi-scan
_exptl_absorpt_process_details '(REQAB; Jacobson, 1998)'
_exptl_crystal_colour green
_exptl_crystal_density_diffrn 1.569
_exptl_crystal_density_method 'not measured'
_exptl_crystal_description block
_exptl_crystal_F_000 378
_exptl_crystal_size_max 0.27
_exptl_crystal_size_mid 0.18
_exptl_crystal_size_min 0.17
_refine_diff_density_max 0.606
_refine_diff_density_min -0.319
_refine_ls_extinction_method none
_refine_ls_goodness_of_fit_ref 1.196
_refine_ls_hydrogen_treatment constr
_refine_ls_matrix_type full
_refine_ls_number_parameters 217
_refine_ls_number_reflns 2737
_refine_ls_number_restraints 9
_refine_ls_restrained_S_all 1.195
_refine_ls_R_factor_all 0.0402
_refine_ls_R_factor_gt 0.0371
_refine_ls_shift/su_max 0.000
_refine_ls_shift/su_mean 0.000
_refine_ls_structure_factor_coef Fsqd
_refine_ls_weighting_details 'calc w=1/[\s^2^(Fo^2^)+(0.1051P)^2^+0.01P] where P=(Fo^2^+2Fc^2^)/3'
_refine_ls_weighting_scheme calc
_refine_ls_wR_factor_gt 0.1191
_refine_ls_wR_factor_ref 0.1370
_reflns_number_gt 2613
_reflns_number_total 2737
_reflns_threshold_expression I>2\s(I)
_cod_data_source_file ng2646.cif
_cod_data_source_block I
_cod_depositor_comments
;
The following automatic conversions were performed:
'_symmetry_cell_setting' value 'Triclinic' changed to 'triclinic'
according to '/home/saulius/struct/CIF-dictionaries/cif_core.dic'
dictionary named 'cif_core.dic' version 2.4.1 from 2010-06-29.

Automatic conversion script
Id: cif_fix_enum 1527 2010-12-29 10:47:43Z saulius 

The following automatic conversions were performed:

'_symmetry_cell_setting' value 'Triclinic' changed to 'triclinic'
according to /home/saulius/struct/CIF-dictionaries/cif_core.dic
dictionary named 'cif_core.dic' version 2.4.1 from 2010-06-29.

Automatic conversion script
Id: cif_fix_values 1715 2011-07-08 13:25:40Z adriana 
;
_cod_original_cell_volume 765.7(3)
_cod_database_code 2223501
_cod_database_fobs_code 2223501

loop_
_symmetry_equiv_pos_as_xyz
'x, y, z'
'-x, -y, -z'

loop_
_atom_site_type_symbol
_atom_site_label
_atom_site_fract_x
_atom_site_fract_y
_atom_site_fract_z
_atom_site_U_iso_or_equiv
_atom_site_adp_type
_atom_site_calc_flag
_atom_site_refinement_flags
_atom_site_occupancy
_atom_site_disorder_assembly
_atom_site_disorder_group
C C1 0.2895(3) 0.4030(3) 0.2261(2) 0.0301(5) Uani d . 1 . .
H H1 0.2030 0.3062 0.2339 0.036 Uiso calc R 1 . .
N N1 0.4387(2) 0.5153(2) 0.31852(17) 0.0272(4) Uani d . 1 . .
Ni Ni1 0.5000 0.5000 0.5000 0.02200(19) Uani d S 1 . .
C C2 0.4271(3) 0.5938(3) 0.1432(2) 0.0272(5) Uani d . 1 . .
N N2 0.2739(2) 0.4415(2) 0.11945(17) 0.0324(4) Uani d . 1 . .
H H2 0.1861 0.3832 0.0499 0.039 Uiso calc R 1 . .
C C3 0.5296(3) 0.6391(3) 0.2686(2) 0.0252(4) Uani d . 1 . .
O O3W 0.75996(16) 0.54366(16) 0.50333(12) 0.0345(4) Uani d D 1 . .
C C4 0.6923(3) 0.7892(3) 0.3224(2) 0.0271(5) Uani d . 1 . .
H H4 0.7612 0.8210 0.4056 0.033 Uiso calc R 1 . .
C C5 0.7498(3) 0.8909(3) 0.2494(2) 0.0248(4) Uani d . 1 . .
O O1 0.9319(2) 1.1775(2) 0.37262(18) 0.0456(5) Uani d . 1 . .
C C6 0.6429(3) 0.8423(3) 0.1223(2) 0.0280(5) Uani d . 1 . .
O O2 1.0690(2) 1.0376(2) 0.3063(2) 0.0522(5) Uani d . 1 . .
C C7 0.4811(3) 0.6925(3) 0.0690(2) 0.0307(5) Uani d . 1 . .
H H7 0.4113 0.6596 -0.0141 0.037 Uiso calc R 1 . .
C C8 0.6944(3) 0.9451(3) 0.0384(2) 0.0327(5) Uani d . 1 . .
C C9 0.9321(3) 1.0500(3) 0.31293(19) 0.0261(5) Uani d . 1 . .
O O2W 0.41483(16) 0.24688(15) 0.42925(12) 0.0295(4) Uani d D 1 . .
H H6W 0.8553 0.6369 0.5347 0.044 Uiso d RD 1 . .
H H5W 0.7568 0.4874 0.4361 0.044 Uiso d RD 1 . .
H H3W 0.4755 0.2330 0.3845 0.044 Uiso d RD 1 . .
H H4W 0.3028 0.1830 0.3922 0.044 Uiso d RD 1 . .
O O3 0.6082(3) 0.8962(3) -0.07127(17) 0.0591(6) Uani d . 1 . .
O O4 0.8343(3) 1.0927(3) 0.09199(18) 0.0633(7) Uani d . 1 . .
H H4A 0.8481 1.1446 0.0415 0.095 Uiso calc R 1 . .
O O1W 0.3424(2) 0.7464(3) 0.69171(17) 0.0487(5) Uani d D 1 . .
H H1W 0.3996 0.7866 0.7687 0.073 Uiso d RD 1 . .
H H2W 0.2637 0.7784 0.6716 0.073 Uiso d RD 1 . .
O O5 0.0718(2) 0.7407(2) 0.05904(16) 0.0462(5) Uani d . 1 . .
C C12 -0.0319(4) 0.5721(4) 0.2255(3) 0.0570(8) Uani d . 1 . .
H H12A -0.1264 0.6015 0.2316 0.086 Uiso calc R 1 . .
H H12B -0.0161 0.5128 0.2835 0.086 Uiso calc R 1 . .
H H12C -0.0653 0.5013 0.1426 0.086 Uiso calc R 1 . .
N N3 0.1376(3) 0.7248(3) 0.25427(18) 0.0352(5) Uani d . 1 . .
C C11 0.2581(4) 0.8066(4) 0.3847(2) 0.0522(7) Uani d . 1 . .
H H11A 0.3625 0.9074 0.3914 0.078 Uiso calc R 1 . .
H H11B 0.2971 0.7308 0.4129 0.078 Uiso calc R 1 . .
H H11C 0.1933 0.8351 0.4351 0.078 Uiso calc R 1 . .
C C10 0.1722(3) 0.7970(3) 0.1704(2) 0.0356(5) Uani d . 1 . .
H H10 0.2794 0.8978 0.1949 0.043 Uiso calc R 1 . .

loop_
_atom_site_aniso_label
_atom_site_aniso_U_11
_atom_site_aniso_U_22
_atom_site_aniso_U_33
_atom_site_aniso_U_12
_atom_site_aniso_U_13
_atom_site_aniso_U_23
C1 0.0264(11) 0.0250(11) 0.0280(11) 0.0029(9) 0.0068(9) 0.0092(9)
N1 0.0272(9) 0.0227(9) 0.0259(9) 0.0057(7) 0.0082(7) 0.0098(7)
Ni1 0.0196(3) 0.0191(3) 0.0217(3) 0.00424(18) 0.00625(17) 0.00652(17)
C2 0.0216(10) 0.0230(10) 0.0262(11) 0.0024(8) 0.0062(8) 0.0055(9)
N2 0.0256(9) 0.0274(10) 0.0254(9) -0.0008(8) 0.0021(7) 0.0071(8)
C3 0.0242(10) 0.0248(10) 0.0264(11) 0.0093(8) 0.0112(8) 0.0099(9)
O3W 0.0231(8) 0.0295(8) 0.0380(9) 0.0049(6) 0.0105(6) 0.0003(7)
C4 0.0231(10) 0.0266(11) 0.0223(10) 0.0059(8) 0.0037(8) 0.0060(8)
C5 0.0223(10) 0.0237(11) 0.0245(10) 0.0075(8) 0.0074(8) 0.0078(8)
O1 0.0282(9) 0.0305(9) 0.0559(11) 0.0043(7) 0.0102(7) -0.0071(8)
C6 0.0252(10) 0.0278(11) 0.0258(11) 0.0073(9) 0.0082(8) 0.0098(9)
O2 0.0233(9) 0.0324(9) 0.0833(15) 0.0073(7) 0.0126(8) 0.0002(9)
C7 0.0283(11) 0.0312(11) 0.0217(10) 0.0069(9) 0.0037(8) 0.0072(9)
C8 0.0295(11) 0.0328(12) 0.0266(12) 0.0063(9) 0.0078(9) 0.0113(10)
C9 0.0220(10) 0.0249(11) 0.0249(11) 0.0059(9) 0.0050(8) 0.0095(9)
O2W 0.0250(7) 0.0233(7) 0.0316(8) 0.0058(6) 0.0076(6) 0.0054(6)
O3 0.0561(12) 0.0527(12) 0.0269(9) -0.0082(9) 0.0002(8) 0.0191(9)
O4 0.0599(12) 0.0464(11) 0.0327(10) -0.0161(9) -0.0030(9) 0.0224(9)
O1W 0.0396(10) 0.0590(12) 0.0390(10) 0.0258(9) 0.0087(8) -0.0036(9)
O5 0.0409(10) 0.0468(10) 0.0272(9) 0.0019(8) 0.0025(7) 0.0156(8)
C12 0.0560(17) 0.0591(18) 0.0607(19) 0.0195(14) 0.0312(15) 0.0326(15)
N3 0.0421(11) 0.0367(11) 0.0260(10) 0.0184(9) 0.0101(9) 0.0103(9)
C11 0.078(2) 0.0531(17) 0.0285(13) 0.0379(16) 0.0077(13) 0.0140(12)
C10 0.0363(12) 0.0301(12) 0.0302(12) 0.0083(10) 0.0065(10) 0.0104(10)

loop_
_atom_type_symbol
_atom_type_description
_atom_type_scat_dispersion_real
_atom_type_scat_dispersion_imag
_atom_type_scat_source
C C 0.0033 0.0016 'International Tables Vol C Tables 4.2.6.8 and 6.1.1.4'
H H 0.0000 0.0000 'International Tables Vol C Tables 4.2.6.8 and 6.1.1.4'
N N 0.0061 0.0033 'International Tables Vol C Tables 4.2.6.8 and 6.1.1.4'
Ni Ni 0.3393 1.1124 'International Tables Vol C Tables 4.2.6.8 and 6.1.1.4'
O O 0.0106 0.0060 'International Tables Vol C Tables 4.2.6.8 and 6.1.1.4'

loop_
_geom_angle_atom_site_label_1
_geom_angle_atom_site_label_2
_geom_angle_atom_site_label_3
_geom_angle_site_symmetry_1
_geom_angle_site_symmetry_3
_geom_angle
_geom_angle_publ_flag
N1 C1 N2 . . 113.71(18) ?
N1 C1 H1 . . 123.1 ?
N2 C1 H1 . . 123.1 ?
C1 N1 C3 . . 104.99(18) ?
C1 N1 Ni1 . . 123.63(15) ?
C3 N1 Ni1 . . 131.30(15) ?
O2W Ni1 O2W . 2_666 180.0 ?
O2W Ni1 O3W . 2_666 91.85(6) ?
O2W Ni1 O3W 2_666 2_666 88.15(6) ?
O2W Ni1 O3W . . 88.15(6) ?
O2W Ni1 O3W 2_666 . 91.85(6) ?
O3W Ni1 O3W 2_666 . 180.0 ?
O2W Ni1 N1 . 2_666 90.06(7) ?
O2W Ni1 N1 2_666 2_666 89.94(7) ?
O3W Ni1 N1 2_666 2_666 90.14(7) ?
O3W Ni1 N1 . 2_666 89.86(7) ?
O2W Ni1 N1 . . 89.94(7) ?
O2W Ni1 N1 2_666 . 90.06(7) ?
O3W Ni1 N1 2_666 . 89.86(7) ?
O3W Ni1 N1 . . 90.14(7) ?
N1 Ni1 N1 2_666 . 180.0 ?
C7 C2 N2 . . 131.9(2) ?
C7 C2 C3 . . 122.56(19) ?
N2 C2 C3 . . 105.48(19) ?
C1 N2 C2 . . 106.79(18) ?
C1 N2 H2 . . 126.6 ?
C2 N2 H2 . . 126.6 ?
C4 C3 N1 . . 131.2(2) ?
C4 C3 C2 . . 119.76(19) ?
N1 C3 C2 . . 109.02(19) ?
Ni1 O3W H6W . . 126.3 ?
Ni1 O3W H5W . . 111.1 ?
H6W O3W H5W . . 111.6 ?
C5 C4 C3 . . 118.77(19) ?
C5 C4 H4 . . 120.6 ?
C3 C4 H4 . . 120.6 ?
C4 C5 C6 . . 120.39(19) ?
C4 C5 C9 . . 115.96(18) ?
C6 C5 C9 . . 123.63(19) ?
C7 C6 C5 . . 120.7(2) ?
C7 C6 C8 . . 115.74(19) ?
C5 C6 C8 . . 123.59(19) ?
C2 C7 C6 . . 117.85(19) ?
C2 C7 H7 . . 121.1 ?
C6 C7 H7 . . 121.1 ?
O3 C8 O4 . . 122.2(2) ?
O3 C8 C6 . . 122.5(2) ?
O4 C8 C6 . . 115.3(2) ?
O2 C9 O1 . . 125.6(2) ?
O2 C9 C5 . . 116.7(2) ?
O1 C9 C5 . . 117.58(18) ?
Ni1 O2W H3W . . 109.0 ?
Ni1 O2W H4W . . 117.7 ?
H3W O2W H4W . . 110.9 ?
C8 O4 H4A . . 109.5 ?
H1W O1W H2W . . 111.4 ?
N3 C12 H12A . . 109.5 ?
N3 C12 H12B . . 109.5 ?
H12A C12 H12B . . 109.5 ?
N3 C12 H12C . . 109.5 ?
H12A C12 H12C . . 109.5 ?
H12B C12 H12C . . 109.5 ?
C10 N3 C12 . . 121.1(2) ?
C10 N3 C11 . . 120.7(2) ?
C12 N3 C11 . . 117.8(2) ?
N3 C11 H11A . . 109.5 ?
N3 C11 H11B . . 109.5 ?
H11A C11 H11B . . 109.5 ?
N3 C11 H11C . . 109.5 ?
H11A C11 H11C . . 109.5 ?
H11B C11 H11C . . 109.5 ?
O5 C10 N3 . . 124.8(2) ?
O5 C10 H10 . . 117.6 ?
N3 C10 H10 . . 117.6 ?

loop_
_geom_bond_atom_site_label_1
_geom_bond_atom_site_label_2
_geom_bond_site_symmetry_2
_geom_bond_distance
_geom_bond_publ_flag
C1 N1 . 1.317(3) ?
C1 N2 . 1.344(3) ?
C1 H1 . 0.9300 ?
N1 C3 . 1.397(3) ?
N1 Ni1 . 2.1014(18) ?
Ni1 O2W . 2.0501(14) ?
Ni1 O2W 2_666 2.0501(14) ?
Ni1 O3W 2_666 2.0773(13) ?
Ni1 O3W . 2.0773(13) ?
Ni1 N1 2_666 2.1014(18) ?
C2 C7 . 1.379(3) ?
C2 N2 . 1.390(3) ?
C2 C3 . 1.401(3) ?
N2 H2 . 0.8600 ?
C3 C4 . 1.391(3) ?
O3W H6W . 0.8402 ?
O3W H5W . 0.8394 ?
C4 C5 . 1.391(3) ?
C4 H4 . 0.9300 ?
C5 C6 . 1.424(3) ?
C5 C9 . 1.522(3) ?
O1 C9 . 1.240(3) ?
C6 C7 . 1.386(3) ?
C6 C8 . 1.492(3) ?
O2 C9 . 1.236(3) ?
C7 H7 . 0.9300 ?
C8 O3 . 1.209(3) ?
C8 O4 . 1.293(3) ?
O2W H3W . 0.8401 ?
O2W H4W . 0.8400 ?
O4 H4A . 0.8200 ?
O1W H1W . 0.8408 ?
O1W H2W . 0.8405 ?
O5 C10 . 1.252(3) ?
C12 N3 . 1.454(4) ?
C12 H12A . 0.9600 ?
C12 H12B . 0.9600 ?
C12 H12C . 0.9600 ?
N3 C10 . 1.298(3) ?
N3 C11 . 1.470(3) ?
C11 H11A . 0.9600 ?
C11 H11B . 0.9600 ?
C11 H11C . 0.9600 ?
C10 H10 . 0.9300 ?

loop_
_geom_hbond_atom_site_label_D
_geom_hbond_atom_site_label_H
_geom_hbond_atom_site_label_A
_geom_hbond_site_symmetry_A
_geom_hbond_distance_DH
_geom_hbond_distance_HA
_geom_hbond_distance_DA
_geom_hbond_angle_DHA
O1W H2W O1 2_676 0.84 1.86 2.693(3) 172.6
O1W H1W O3 1_556 0.84 2.00 2.801(3) 159.7
O4 H4A O5 2_675 0.82 1.78 2.585(3) 166.8
O2W H4W O2 1_445 0.84 1.79 2.624(3) 175.8
O2W H3W O1W 2_666 0.84 1.92 2.741(2) 166.3
O3W H5W O1W 2_666 0.84 2.06 2.810(3) 147.9
O3W H6W O1 2_776 0.84 1.81 2.634(3) 168.9
N2 H2 O5 2_565 0.86 1.98 2.779(3) 155.0
